data_2205644
loop_
_publ_author_name
'Braun, Wolfgang'
'Calmuschi, Beatrice'
'Salzer, Albrecht'

_publ_section_title Tricarbonyl[\h^6^-(<i>R</i>)-<i>N,N</i>-dimethyl-1-phenylethylamine]chromium(0)
_journal_issue 5
_journal_name_full 'Acta Crystallographica Section E'
_journal_page_first m828
_journal_page_last m829
_journal_paper_doi 10.1107/S160053680501007X
_journal_volume 61
_journal_year 2005
_chemical_formula_iupac '[Cr (C10 H15 N) (C1 O1)3]'
_chemical_formula_moiety 'C13 H15 Cr N O3'
_chemical_formula_sum 'C13 H15 Cr N O3'
_chemical_formula_weight 285.26
_chemical_name_systematic
;
Tricarbonyl[\h^6^-(R)-N,N-dimethyl-1-phenylethylamine]chromium(0)
;
_space_group_IT_number 19
_symmetry_cell_setting orthorhombic
_symmetry_space_group_name_Hall 'P 2ac 2ab'
_symmetry_space_group_name_H-M 'P 21 21 21'
_atom_sites_solution_hydrogens geom
_atom_sites_solution_primary direct
_atom_sites_solution_secondary difmap
_audit_creation_method SHELXL-97
_cell_angle_alpha 90.00
_cell_angle_beta 90.00
_cell_angle_gamma 90.00
_cell_formula_units_Z 4
_cell_length_a 10.6453(18)
_cell_length_b 10.7928(19)
_cell_length_c 11.458(2)
_cell_measurement_reflns_used 8096
_cell_measurement_temperature 110(2)
_cell_measurement_theta_max 27.00
_cell_measurement_theta_min 2.59
_cell_volume 1316.4(4)
_computing_cell_refinement 'SAINT-Plus (Bruker, 1999)'
_computing_data_collection 'SMART (Bruker, 2001)'
_computing_data_reduction SAINT-Plus
_computing_molecular_graphics 'PLATON (Spek, 2003)'
_computing_publication_material SHELXL97
_computing_structure_refinement 'SHELXL97 (Sheldrick, 1997)'
_computing_structure_solution 'SHELXS97 (Sheldrick, 1997)'
_diffrn_ambient_temperature 110(2)
_diffrn_measured_fraction_theta_full .999
_diffrn_measured_fraction_theta_max .999
_diffrn_measurement_device_type 'Bruker SMART APEX CCD'
_diffrn_measurement_method \w
_diffrn_radiation_monochromator graphite
_diffrn_radiation_source 'fine-focus sealed tube'
_diffrn_radiation_type MoK\a
_diffrn_radiation_wavelength 0.71073
_diffrn_reflns_av_R_equivalents 0.0302
_diffrn_reflns_av_sigmaI/netI 0.0196
_diffrn_reflns_limit_h_max 13
_diffrn_reflns_limit_h_min -13
_diffrn_reflns_limit_k_max 13
_diffrn_reflns_limit_k_min -13
_diffrn_reflns_limit_l_max 14
_diffrn_reflns_limit_l_min -14
_diffrn_reflns_number 16290
_diffrn_reflns_theta_full 27.00
_diffrn_reflns_theta_max 27.00
_diffrn_reflns_theta_min 2.59
_diffrn_standards_decay_% 0
_diffrn_standards_interval_count 0
_diffrn_standards_interval_time 0
_diffrn_standards_number 0
_exptl_absorpt_coefficient_mu 0.868
_exptl_absorpt_correction_T_max 0.8918
_exptl_absorpt_correction_T_min 0.6109
_exptl_absorpt_correction_type empirical
_exptl_absorpt_process_details '(SADABS; Sheldrick; 1996)'
_exptl_crystal_colour yellow
_exptl_crystal_density_diffrn 1.439
_exptl_crystal_density_method 'not measured'
_exptl_crystal_description irregular
_exptl_crystal_F_000 592
_exptl_crystal_size_max 0.63
_exptl_crystal_size_mid 0.37
_exptl_crystal_size_min 0.13
_refine_diff_density_max .312
_refine_diff_density_min -.200
_refine_ls_abs_structure_details 'Flack (1983)'
_refine_ls_abs_structure_Flack -0.003(14)
_refine_ls_extinction_method none
_refine_ls_goodness_of_fit_ref 1.072
_refine_ls_hydrogen_treatment constr
_refine_ls_matrix_type full
_refine_ls_number_parameters 165
_refine_ls_number_reflns 2869
_refine_ls_number_restraints 0
_refine_ls_restrained_S_all 1.072
_refine_ls_R_factor_all 0.0228
_refine_ls_R_factor_gt 0.0222
_refine_ls_shift/su_max 0.001
_refine_ls_shift/su_mean 0.000
_refine_ls_structure_factor_coef Fsqd
_refine_ls_weighting_details 'calc w = 1/[\s^2^(Fo^2^)+(0.0750P)^2^] where P = (Fo^2^+2Fc^2^)/3'
_refine_ls_weighting_scheme calc
_refine_ls_wR_factor_gt 0.0603
_refine_ls_wR_factor_ref 0.0608
_reflns_number_gt 2807
_reflns_number_total 2869
_reflns_threshold_expression I>2\s(I)
_cod_data_source_file bt6636.cif
_cod_data_source_block I
_cod_original_cell_volume 1316.5(4)
_cod_database_code 2205644
_cod_database_fobs_code 2205644

loop_
_symmetry_equiv_pos_as_xyz
'x, y, z'
'-x+1/2, -y, z+1/2'
'-x, y+1/2, -z+1/2'
'x+1/2, -y+1/2, -z'

loop_
_atom_site_label
_atom_site_fract_x
_atom_site_fract_y
_atom_site_fract_z
_atom_site_U_iso_or_equiv
_atom_site_adp_type
_atom_site_calc_flag
_atom_site_refinement_flags
_atom_site_occupancy
_atom_site_type_symbol
Cr 0.08080(2) 0.65049(2) 0.40503(2) 0.01493(8) Uani d . 1 Cr
N -0.10067(13) 0.28621(12) 0.50858(12) 0.0214(3) Uani d . 1 N
C2 0.06402(16) 0.81274(15) 0.45411(14) 0.0226(3) Uani d . 1 C
C3 0.15152(15) 0.61564(14) 0.54632(15) 0.0207(3) Uani d . 1 C
C13 0.04410(15) 0.45556(14) 0.35475(14) 0.0179(3) Uani d . 1 C
H13 0.0942 0.3837 0.3663 0.022 Uiso calc R 1 H
C5 -0.08674(19) 0.19131(16) 0.59843(17) 0.0314(4) Uani d . 1 C
H5A -0.1460 0.2076 0.6621 0.047 Uiso calc R 1 H
H5B -0.0007 0.1929 0.6289 0.047 Uiso calc R 1 H
H5C -0.1042 0.1097 0.5647 0.047 Uiso calc R 1 H
C7 -0.05696(15) 0.40835(14) 0.54878(13) 0.0195(3) Uani d . 1 C
H7 0.0303 0.3959 0.5788 0.023 Uiso calc R 1 H
C11 -0.01570(15) 0.63279(14) 0.23354(13) 0.0198(3) Uani d . 1 C
H11 -0.0063 0.6801 0.1642 0.024 Uiso calc R 1 H
C8 -0.04531(14) 0.49069(14) 0.44076(13) 0.0166(3) Uani d . 1 C
C1 0.23984(16) 0.68468(15) 0.34757(14) 0.0235(3) Uani d . 1 C
C12 0.05885(15) 0.52646(14) 0.25281(14) 0.0188(3) Uani d . 1 C
H12 0.1195 0.5027 0.1963 0.023 Uiso calc R 1 H
O3 0.19367(13) 0.59268(12) 0.63658(11) 0.0311(3) Uani d . 1 O
C10 -0.10346(14) 0.66710(14) 0.31814(13) 0.0199(3) Uani d . 1 C
H10 -0.1531 0.7392 0.3066 0.024 Uiso calc R 1 H
C9 -0.11957(14) 0.59590(14) 0.42094(14) 0.0187(3) Uani d . 1 C
H9 -0.1810 0.6196 0.4768 0.022 Uiso calc R 1 H
C6 -0.13158(19) 0.46736(17) 0.64836(15) 0.0274(4) Uani d . 1 C
H6A -0.1352 0.4099 0.7145 0.041 Uiso calc R 1 H
H6B -0.2170 0.4857 0.6216 0.041 Uiso calc R 1 H
H6C -0.0904 0.5443 0.6728 0.041 Uiso calc R 1 H
O1 0.33899(13) 0.70305(14) 0.31265(12) 0.0357(3) Uani d . 1 O
C4 -0.22907(17) 0.28726(17) 0.46319(17) 0.0299(4) Uani d . 1 C
H4A -0.2504 0.2048 0.4334 0.045 Uiso calc R 1 H
H4B -0.2355 0.3480 0.3999 0.045 Uiso calc R 1 H
H4C -0.2874 0.3097 0.5259 0.045 Uiso calc R 1 H
O2 0.05518(13) 0.91323(11) 0.48709(12) 0.0336(3) Uani d . 1 O

loop_
_atom_site_aniso_label
_atom_site_aniso_U_11
_atom_site_aniso_U_22
_atom_site_aniso_U_33
_atom_site_aniso_U_12
_atom_site_aniso_U_13
_atom_site_aniso_U_23
Cr 0.01446(12) 0.01332(11) 0.01700(12) 0.00046(9) -0.00053(9) -0.00105(9)
N 0.0234(7) 0.0191(6) 0.0217(6) -0.0030(5) 0.0040(6) 0.0017(5)
C2 0.0222(8) 0.0219(7) 0.0236(7) 0.0009(6) -0.0038(6) 0.0001(6)
C3 0.0188(8) 0.0176(7) 0.0256(8) -0.0009(6) -0.0024(7) -0.0019(6)
C13 0.0175(7) 0.0156(7) 0.0208(7) -0.0001(5) -0.0002(6) -0.0024(6)
C5 0.0388(10) 0.0217(7) 0.0337(9) -0.0016(7) 0.0045(10) 0.0090(7)
C7 0.0194(8) 0.0200(7) 0.0191(7) -0.0016(6) 0.0001(6) 0.0015(6)
C11 0.0209(7) 0.0204(7) 0.0180(7) -0.0028(6) -0.0032(6) 0.0005(6)
C8 0.0154(7) 0.0167(7) 0.0178(7) -0.0025(5) -0.0005(5) -0.0021(5)
C1 0.0237(9) 0.0247(8) 0.0220(8) -0.0033(6) -0.0009(7) -0.0032(6)
C12 0.0194(8) 0.0189(7) 0.0180(7) -0.0019(6) 0.0021(6) -0.0035(5)
O3 0.0320(7) 0.0342(7) 0.0270(6) -0.0006(6) -0.0111(5) 0.0015(5)
C10 0.0168(7) 0.0181(7) 0.0247(8) 0.0009(6) -0.0043(6) 0.0003(6)
C9 0.0135(7) 0.0205(7) 0.0221(8) -0.0004(6) 0.0005(6) -0.0021(6)
C6 0.0354(10) 0.0256(8) 0.0213(8) -0.0008(7) 0.0065(7) -0.0020(7)
O1 0.0237(7) 0.0476(8) 0.0356(7) -0.0107(6) 0.0053(6) -0.0042(6)
C4 0.0261(9) 0.0304(9) 0.0332(9) -0.0090(7) -0.0010(8) -0.0001(7)
O2 0.0407(8) 0.0186(6) 0.0417(7) 0.0036(5) -0.0064(6) -0.0075(5)

loop_
_atom_type_symbol
_atom_type_description
_atom_type_scat_dispersion_real
_atom_type_scat_dispersion_imag
_atom_type_scat_source
C C .0033 .0016 'International Tables Vol C Tables 4.2.6.8 and 6.1.1.4'
H H .0000 .0000 'International Tables Vol C Tables 4.2.6.8 and 6.1.1.4'
N N .0061 .0033 'International Tables Vol C Tables 4.2.6.8 and 6.1.1.4'
O O .0106 .0060 'International Tables Vol C Tables 4.2.6.8 and 6.1.1.4'
Cr Cr .3209 .6236 'International Tables Vol C Tables 4.2.6.8 and 6.1.1.4'

loop_
_geom_angle_atom_site_label_1
_geom_angle_atom_site_label_2
_geom_angle_atom_site_label_3
_geom_angle
_geom_angle_publ_flag
C3 Cr C2 88.00(7) yes
C3 Cr C1 88.82(7) yes
C2 Cr C1 90.44(8) yes
C3 Cr C10 141.60(7) ?
C2 Cr C10 88.53(7) ?
C1 Cr C10 129.45(7) ?
C3 Cr C12 128.22(7) ?
C2 Cr C12 143.48(7) ?
C1 Cr C12 86.38(7) ?
C10 Cr C12 66.38(6) ?
C3 Cr C13 96.18(6) ?
C2 Cr C13 164.11(7) ?
C1 Cr C13 104.93(7) ?
C10 Cr C13 78.65(6) ?
C12 Cr C13 37.01(6) ?
C3 Cr C9 105.59(7) ?
C2 Cr C9 97.68(7) ?
C1 Cr C9 163.62(7) ?
C10 Cr C9 37.33(6) ?
C12 Cr C9 78.61(6) ?
C13 Cr C9 66.43(6) ?
C3 Cr C8 85.75(6) ?
C2 Cr C8 128.36(7) ?
C1 Cr C8 140.46(7) ?
C10 Cr C8 67.01(6) ?
C12 Cr C8 67.16(6) ?
C13 Cr C8 37.35(6) ?
C9 Cr C8 36.78(6) ?
C3 Cr C11 162.97(7) ?
C2 Cr C11 107.79(7) ?
C1 Cr C11 97.18(7) ?
C10 Cr C11 36.72(6) ?
C12 Cr C11 37.13(6) ?
C13 Cr C11 66.90(6) ?
C9 Cr C11 66.82(6) ?
C8 Cr C11 79.47(6) ?
C5 N C4 110.56(14) yes
C5 N C7 112.06(13) yes
C4 N C7 113.57(13) yes
O2 C2 Cr 178.36(14) ?
O3 C3 Cr 178.47(15) ?
C12 C13 C8 120.39(14) ?
C12 C13 Cr 71.30(9) ?
C8 C13 Cr 71.62(9) ?
C12 C13 H13 119.8 ?
C8 C13 H13 119.8 ?
Cr C13 H13 129.8 ?
N C5 H5A 109.5 ?
N C5 H5B 109.5 ?
H5A C5 H5B 109.5 ?
N C5 H5C 109.5 ?
H5A C5 H5C 109.5 ?
H5B C5 H5C 109.5 ?
N C7 C8 107.03(12) yes
N C7 C6 116.25(14) yes
C8 C7 C6 113.84(13) yes
N C7 H7 106.3 ?
C8 C7 H7 106.3 ?
C6 C7 H7 106.3 ?
C10 C11 C12 118.87(14) ?
C10 C11 Cr 70.92(9) ?
C12 C11 Cr 70.88(8) ?
C10 C11 H11 120.6 ?
C12 C11 H11 120.6 ?
Cr C11 H11 130.1 ?
C9 C8 C13 118.76(14) yes
C9 C8 C7 123.79(14) yes
C13 C8 C7 117.43(14) ?
C9 C8 Cr 71.48(9) ?
C13 C8 Cr 71.03(9) ?
C7 C8 Cr 130.46(10) ?
O1 C1 Cr 178.40(15) ?
C13 C12 C11 120.64(14) ?
C13 C12 Cr 71.69(9) ?
C11 C12 Cr 71.99(9) ?
C13 C12 H12 119.7 ?
C11 C12 H12 119.7 ?
Cr C12 H12 129.0 ?
C11 C10 C9 120.95(14) ?
C11 C10 Cr 72.36(9) ?
C9 C10 Cr 71.85(9) ?
C11 C10 H10 119.5 ?
C9 C10 H10 119.5 ?
Cr C10 H10 128.6 ?
C8 C9 C10 120.37(14) ?
C8 C9 Cr 71.73(9) ?
C10 C9 Cr 70.82(9) ?
C8 C9 H9 119.8 ?
C10 C9 H9 119.8 ?
Cr C9 H9 130.2 ?
C7 C6 H6A 109.5 ?
C7 C6 H6B 109.5 ?
H6A C6 H6B 109.5 ?
C7 C6 H6C 109.5 ?
H6A C6 H6C 109.5 ?
H6B C6 H6C 109.5 ?
N C4 H4A 109.5 ?
N C4 H4B 109.5 ?
H4A C4 H4B 109.5 ?
N C4 H4C 109.5 ?
H4A C4 H4C 109.5 ?
H4B C4 H4C 109.5 ?

loop_
_geom_bond_atom_site_label_1
_geom_bond_atom_site_label_2
_geom_bond_distance
_geom_bond_publ_flag
Cr C3 1.8246(17) yes
Cr C2 1.8479(17) yes
Cr C1 1.8537(18) yes
Cr C10 2.2069(15) ?
Cr C12 2.2110(15) ?
Cr C13 2.2159(16) ?
Cr C9 2.2204(15) ?
Cr C8 2.2236(15) ?
Cr C11 2.2255(15) ?
N C5 1.460(2) yes
N C4 1.462(2) yes
N C7 1.472(2) yes
C2 O2 1.152(2) ?
C3 O3 1.154(2) ?
C13 C12 1.405(2) ?
C13 C8 1.422(2) ?
C13 H13 0.9500 ?
C5 H5A 0.9800 ?
C5 H5B 0.9800 ?
C5 H5C 0.9800 ?
C7 C8 1.529(2) yes
C7 C6 1.529(2) yes
C7 H7 1.0000 yes
C11 C10 1.396(2) ?
C11 C12 1.413(2) ?
C11 H11 0.9500 ?
C8 C9 1.402(2) ?
C1 O1 1.146(2) ?
C12 H12 0.9500 ?
C10 C9 1.417(2) ?
C10 H10 0.9500 ?
C9 H9 0.9500 ?
C6 H6A 0.9800 ?
C6 H6B 0.9800 ?
C6 H6C 0.9800 ?
C4 H4A 0.9800 ?
C4 H4B 0.9800 ?
C4 H4C 0.9800 ?
